data_7108127
loop_
_publ_author_name
'Christina Y. Tang'
'Nicholas Phillips'
'Joshua I. Bates'
'Amber L. Thompson'
'Matthias J. Gutmann'
'Simon Aldridge'

_publ_section_title
;
 Dimethylamine borane dehydrogenation chemistry: syntheses, X-ray and
 neutron diffraction studies of 18-electron aminoborane and 14-electron
 aminoboryl complexes
;
_journal_name_full Chem.Commun.
_journal_page_first 8096
_journal_paper_doi 10.1039/c2cc33361a
_journal_volume 48
_journal_year 2012
_chemical_absolute_configuration ad
_chemical_formula_moiety 'C44 H58 B Ir N5, C32 H12 B F24'
_chemical_formula_sum 'C76 H70 B2 F24 Ir N5'
_chemical_formula_weight 1723.22
_chemical_melting_point ?
_space_group_IT_number 9
_symmetry_cell_setting monoclinic
_symmetry_space_group_name_Hall 'C -2yc'
_symmetry_space_group_name_H-M 'C 1 c 1'
_atom_sites_solution_hydrogens geom
_atom_sites_solution_primary direct
_audit_creation_date 10-10-21
_audit_creation_method CRYSTALS_ver_14.06
_cell_angle_alpha 90
_cell_angle_beta 117.1045(4)
_cell_angle_gamma 90
_cell_formula_units_Z 4
_cell_length_a 22.8105(2)
_cell_length_b 19.0153(2)
_cell_length_c 19.9792(2)
_cell_measurement_reflns_used 9007
_cell_measurement_temperature 150
_cell_measurement_theta_max 27
_cell_measurement_theta_min 5
_cell_volume 7714.23(13)
_computing_cell_refinement 'DENZO/SCALEPACK (Otwinowski & Minor, 1997)'
_computing_data_collection 'COLLECT (Nonius, 2001).'
_computing_data_reduction 'DENZO/SCALEPACK (Otwinowski & Minor, 1997)'
_computing_molecular_graphics 'CAMERON (Watkin et al., 1996)'
_computing_publication_material 'CRYSTALS (Betteridge et al., 2003)'
_computing_structure_refinement 'CRYSTALS (Betteridge et al., 2003)'
_computing_structure_solution 'SIR92 (Altomare et al., 1994)'
_diffrn_ambient_temperature 150
_diffrn_measured_fraction_theta_full 0.993
_diffrn_measured_fraction_theta_max 0.992
_diffrn_measurement_device Area
_diffrn_measurement_device_type 'Nonius KappaCCD'
_diffrn_measurement_method \w
_diffrn_radiation_monochromator graphite
_diffrn_radiation_type 'Mo K\a'
_diffrn_radiation_wavelength 0.71073
_diffrn_reflns_av_R_equivalents 0.051
_diffrn_reflns_limit_h_max 29
_diffrn_reflns_limit_h_min -29
_diffrn_reflns_limit_k_max 24
_diffrn_reflns_limit_k_min -24
_diffrn_reflns_limit_l_max 25
_diffrn_reflns_limit_l_min -25
_diffrn_reflns_number 66010
_diffrn_reflns_theta_full 26.924
_diffrn_reflns_theta_max 27.473
_diffrn_reflns_theta_min 5.122
_diffrn_standards_number 0
_exptl_absorpt_coefficient_mu 1.834
_exptl_absorpt_correction_T_max 0.72
_exptl_absorpt_correction_T_min 0.66
_exptl_absorpt_correction_type multi-scan
_exptl_absorpt_process_details 'DENZO/SCALEPACK (Otwinowski & Minor, 1997)'
_exptl_crystal_colour clear_intense_yellow
_exptl_crystal_density_diffrn 1.484
_exptl_crystal_density_meas ?
_exptl_crystal_density_method 'not measured'
_exptl_crystal_description block
_exptl_crystal_F_000 3456
_exptl_crystal_size_max 0.220
_exptl_crystal_size_mid 0.190
_exptl_crystal_size_min 0.180
_refine_diff_density_max 1.19
_refine_diff_density_min -0.96
_refine_ls_abs_structure_details 'Flack (1983), 8320 Friedel-pairs'
_refine_ls_abs_structure_Flack 0.487(5)
_refine_ls_extinction_method None
_refine_ls_goodness_of_fit_ref 0.9206
_refine_ls_hydrogen_treatment none
_refine_ls_matrix_type full
_refine_ls_number_parameters 1058
_refine_ls_number_reflns 17099
_refine_ls_number_restraints 686
_refine_ls_R_factor_all 0.0423
_refine_ls_R_factor_gt 0.0360
_refine_ls_shift/su_max 0.0074376
_refine_ls_shift/su_mean 0.0001781
_refine_ls_structure_factor_coef Fsqd
_refine_ls_weighting_details
;
Method, part 1, Chebychev polynomial, (Watkin, 1994, Prince, 1982)
[weight] = 1.0/[A~0~*T~0~(x)+A~1~*T~1~(x) ... +A~n-1~]*T~n-1~(x)]
where A~i~ are the Chebychev coefficients listed below and x= Fcalc/Fmax
Method = Robust Weighting (Prince, 1982)
W = [weight] * [1-(deltaF/6*sigmaF)^2^]^2^
A~i~ are:
40.8 65.8 40.6 18.1 4.72
;
_refine_ls_weighting_scheme calc
_refine_ls_wR_factor_all 0.0866
_refine_ls_wR_factor_gt 0.0813
_refine_ls_wR_factor_ref 0.0866
_reflns_limit_h_max 29
_reflns_limit_h_min -29
_reflns_limit_k_max 24
_reflns_limit_k_min 0
_reflns_limit_l_max 25
_reflns_limit_l_min -25
_reflns_number_gt 15502
_reflns_number_total 17099
_reflns_threshold_expression I>2.0\s(I)
_oxford_diffrn_Wilson_B_factor 2.73
_oxford_diffrn_Wilson_scale 63.08
_oxford_refine_ls_r_factor_ref 0.0423
_oxford_refine_ls_scale 0.13755(3)
_oxford_reflns_number_all 17099
_oxford_reflns_threshold_expression_ref I>-3.0\s(I)
_oxford_structure_analysis_title 102ct09
_cod_data_source_file c2cc33361a.txt
_cod_data_source_block 2-XRD
_cod_depositor_comments
;
The following automatic conversions were performed:

'_chemical_melting_point' value 'not measured' was changed to '?' -
the value is undefined or not given.

Automatic conversion script
Id: cif_fix_values 1715 2011-07-08 13:25:40Z adriana 

The following automatic conversions were performed:

'_exptl_crystal_density_meas' value 'not measured' was changed to '?'
- the value is perceived as not measured.

Automatic conversion script
Id: cif_fix_values 3008 2015-01-20 13:52:24Z robertas 
;
_cod_original_sg_symbol_H-M 'C 1 c 1 '
_cod_original_formula_sum 'C76 H70 B2 F24 Ir1 N5'
_cod_database_code 7108127

loop_
_symmetry_equiv_pos_as_xyz
x,y,z
x+1/2,y+1/2,z
x,-y,z+1/2
x+1/2,-y+1/2,z+1/2

loop_
_atom_site_label
_atom_site_type_symbol
_atom_site_fract_x
_atom_site_fract_y
_atom_site_fract_z
_atom_site_U_iso_or_equiv
_atom_site_occupancy
_atom_site_adp_type
_atom_site_refinement_flags_posn
_atom_site_refinement_flags_occupancy
_atom_site_disorder_assembly
_atom_site_disorder_group
Ir1 Ir 0.62028(5) 0.577372(7) 0.49838(5) 0.0351 1.0000 Uani . . . .
C2 C 0.6245(6) 0.6854(2) 0.5041(7) 0.0413 1.0000 Uani . . . .
N3 N 0.6556(4) 0.7249(4) 0.5662(5) 0.0502 1.0000 Uani . . . .
C4 C 0.6496(5) 0.7964(4) 0.5483(5) 0.0599 1.0000 Uani . . . .
C5 C 0.6175(5) 0.8004(4) 0.4744(4) 0.0562 1.0000 Uani . . . .
N6 N 0.6020(3) 0.7323(3) 0.4459(4) 0.0411 1.0000 Uani . . . .
C7 C 0.6844(6) 0.6984(4) 0.6416(5) 0.0609 1.0000 Uani . . . .
C8 C 0.6495(8) 0.6897(5) 0.6795(6) 0.0856 1.0000 Uani . . . .
C9 C 0.6786(8) 0.6676(5) 0.7545(6) 0.0854 1.0000 Uani . . . .
C10 C 0.7429(6) 0.6517(5) 0.7878(5) 0.0876 1.0000 Uani . . . .
C11 C 0.7821(5) 0.6630(5) 0.7530(5) 0.0867 1.0000 Uani . . . .
C12 C 0.7514(4) 0.6863(4) 0.6762(5) 0.0663 1.0000 Uani . . . .
C13 C 0.5777(8) 0.7053(6) 0.6433(7) 0.0925 1.0000 Uani . . . .
C14 C 0.7813(9) 0.6243(7) 0.8699(5) 0.1679 1.0000 Uani . . . .
C15 C 0.7908(5) 0.6955(5) 0.6333(7) 0.0989 1.0000 Uani . . . .
C16 C 0.5678(5) 0.7156(4) 0.3675(6) 0.0513 1.0000 Uani . . . .
C17 C 0.6059(4) 0.7014(4) 0.3302(5) 0.0514 1.0000 Uani . . . .
C18 C 0.5748(6) 0.6880(5) 0.2558(6) 0.0768 1.0000 Uani . . . .
C19 C 0.5062(6) 0.6854(5) 0.2153(5) 0.0875 1.0000 Uani . . . .
C20 C 0.4711(5) 0.7000(5) 0.2546(5) 0.0903 1.0000 Uani . . . .
C21 C 0.5003(4) 0.7165(4) 0.3313(5) 0.0706 1.0000 Uani . . . .
C22 C 0.6801(5) 0.7014(5) 0.3704(7) 0.0649 1.0000 Uani . . . .
C23 C 0.4713(8) 0.6693(7) 0.1324(5) 0.1496 1.0000 Uani . . . .
C24 C 0.4596(5) 0.7342(7) 0.3719(7) 0.1078 1.0000 Uani . . . .
C25 C 0.6341(3) 0.4718(2) 0.4910(3) 0.0409 1.0000 Uani . . . .
N26 N 0.6866(2) 0.4333(2) 0.5403(3) 0.0475 1.0000 Uani . . . .
C27 C 0.6842(4) 0.3645(3) 0.5155(4) 0.0662 1.0000 Uani . . . .
C28 C 0.6289(4) 0.3599(3) 0.4492(4) 0.0662 1.0000 Uani . . . .
N29 N 0.5985(2) 0.4251(2) 0.4349(3) 0.0479 1.0000 Uani . . . .
C30 C 0.7394(3) 0.4555(3) 0.6108(3) 0.0484 1.0000 Uani . . . .
C31 C 0.7976(3) 0.4801(3) 0.6116(4) 0.0598 1.0000 Uani . . . .
C32 C 0.8492(3) 0.4980(4) 0.6804(4) 0.0715 1.0000 Uani . . . .
C33 C 0.8454(3) 0.4907(4) 0.7478(4) 0.0633 1.0000 Uani . . . .
C34 C 0.7859(4) 0.4689(4) 0.7433(5) 0.0580 1.0000 Uani . . . .
C35 C 0.7312(3) 0.4512(3) 0.6748(4) 0.0512 1.0000 Uani . . . .
C36 C 0.8040(4) 0.4877(5) 0.5404(5) 0.0873 1.0000 Uani . . . .
C37 C 0.9020(6) 0.5076(7) 0.8216(7) 0.1018 1.0000 Uani . . . .
C38 C 0.6675(3) 0.4276(4) 0.6719(4) 0.0695 1.0000 Uani . . . .
C39 C 0.5373(3) 0.4395(3) 0.3700(4) 0.0479 1.0000 Uani . . . .
C40 C 0.4793(3) 0.4172(3) 0.3725(4) 0.0576 1.0000 Uani . . . .
C41 C 0.4199(3) 0.4315(4) 0.3097(4) 0.0665 1.0000 Uani . . . .
C42 C 0.4174(4) 0.4671(4) 0.2485(4) 0.0637 1.0000 Uani . . . .
C43 C 0.4756(4) 0.4873(5) 0.2488(5) 0.0613 1.0000 Uani . . . .
C44 C 0.5362(3) 0.4740(3) 0.3085(3) 0.0501 1.0000 Uani . . . .
C45 C 0.4813(4) 0.3785(4) 0.4393(4) 0.0767 1.0000 Uani . . . .
C46 C 0.3507(5) 0.4817(7) 0.1818(7) 0.1015 1.0000 Uani . . . .
C47 C 0.5990(3) 0.4952(4) 0.3061(4) 0.0611 1.0000 Uani . . . .
B48 B 0.5273(3) 0.5697(4) 0.4904(4) 0.0637 1.0000 Uani . . . .
N49 N 0.4692(3) 0.5547(3) 0.4881(4) 0.0732 1.0000 Uani . . . .
C50 C 0.4639(4) 0.5395(5) 0.5569(5) 0.0874 1.0000 Uani . . . .
C51 C 0.4050(3) 0.5612(4) 0.4198(5) 0.0784 1.0000 Uani . . . .
B60 B 0.1257(6) 0.5536(2) 0.5013(7) 0.0340 1.0000 Uani . . . .
C61 C 0.1393(4) 0.5000(4) 0.4456(5) 0.0327 1.0000 Uani . . . .
C62 C 0.2008(3) 0.4702(4) 0.4712(5) 0.0362 1.0000 Uani . . . .
C63 C 0.2124(2) 0.4230(3) 0.4233(4) 0.0510 1.0000 Uani D . . .
C64 C 0.1686(4) 0.4077(4) 0.3553(5) 0.0411 1.0000 Uani . . . .
C65 C 0.1071(4) 0.4361(4) 0.3285(5) 0.0385 1.0000 Uani . . . .
C66 C 0.0913(4) 0.4842(4) 0.3735(5) 0.0393 1.0000 Uani . . . .
C67 C 0.27946(18) 0.39204(19) 0.4563(2) 0.0649 1.0000 Uani D . . .
F68 F 0.2839(3) 0.3304(4) 0.4890(6) 0.0964 0.583(12) Uani D P 1 1
F69 F 0.3020(3) 0.3806(5) 0.4059(3) 0.0817 0.583(12) Uani D P 1 1
F70 F 0.3254(3) 0.4321(3) 0.5092(5) 0.0682 0.583(12) Uani D P 1 1
F681 F 0.2877(3) 0.3445(6) 0.4119(5) 0.0835 0.417(12) Uani D P 1 2
F691 F 0.3269(3) 0.4390(3) 0.4713(7) 0.0772 0.417(12) Uani D P 1 2
F701 F 0.2963(4) 0.3584(6) 0.5214(5) 0.0731 0.417(12) Uani D P 1 2
C71 C 0.0548(5) 0.4196(4) 0.2519(6) 0.0498 1.0000 Uani . . . .
F72 F 0.0208(3) 0.4738(3) 0.2129(3) 0.0703 1.0000 Uani . . . .
F73 F 0.0763(4) 0.3860(5) 0.2104(3) 0.1133 1.0000 Uani . . . .
F74 F 0.0087(3) 0.3757(4) 0.2552(4) 0.0859 1.0000 Uani . . . .
C75 C 0.1824(4) 0.6087(4) 0.5462(5) 0.0350 1.0000 Uani . . . .
C76 C 0.1923(4) 0.6412(4) 0.6113(5) 0.0387 1.0000 Uani . . . .
C77 C 0.2416(3) 0.6913(3) 0.6479(3) 0.0402 1.0000 Uani . . . .
C78 C 0.2815(4) 0.7131(4) 0.6195(5) 0.0502 1.0000 Uani . . . .
C79 C 0.2734(3) 0.6843(3) 0.5537(5) 0.0483 1.0000 Uani . . . .
C80 C 0.2253(5) 0.6316(5) 0.5157(5) 0.0472 1.0000 Uani . . . .
C81 C 0.2494(4) 0.7226(3) 0.7210(3) 0.0536 1.0000 Uani . . . .
F82 F 0.1975(4) 0.7226(5) 0.7300(5) 0.1378 1.0000 Uani . . . .
F83 F 0.2953(5) 0.6850(4) 0.7791(3) 0.1313 1.0000 Uani . . . .
F84 F 0.2781(4) 0.7854(3) 0.7347(3) 0.0983 1.0000 Uani . . . .
C85 C 0.3164(4) 0.7078(4) 0.5198(5) 0.0733 1.0000 Uani . . . .
F86 F 0.2980(5) 0.6901(6) 0.4509(5) 0.1577 1.0000 Uani . . . .
F87 F 0.3286(3) 0.7764(3) 0.5276(3) 0.0962 1.0000 Uani . . . .
F88 F 0.3812(3) 0.6840(5) 0.5628(5) 0.1444 1.0000 Uani . . . .
C89 C 0.0569(5) 0.6031(5) 0.4576(5) 0.0395 1.0000 Uani . . . .
C90 C 0.0484(5) 0.6383(5) 0.3910(5) 0.0430 1.0000 Uani . . . .
C91 C -0.0057(4) 0.6813(4) 0.3519(3) 0.0647 1.0000 Uani D . . .
C92 C -0.0530(4) 0.6916(4) 0.3777(5) 0.0532 1.0000 Uani . . . .
C93 C -0.0434(3) 0.6580(4) 0.4452(4) 0.0490 1.0000 Uani . . . .
C94 C 0.0117(4) 0.6173(5) 0.4834(5) 0.0464 1.0000 Uani . . . .
C95 C -0.0129(2) 0.7164(3) 0.2821(2) 0.0768 1.0000 Uani D . . .
F96 F 0.0351(4) 0.7011(5) 0.2640(4) 0.0778 0.542(7) Uani D P 2 1
F97 F -0.0133(5) 0.7861(3) 0.2854(4) 0.0921 0.542(7) Uani D P 2 1
F98 F -0.0685(3) 0.6997(5) 0.2212(4) 0.0814 0.542(7) Uani D P 2 1
F961 F 0.0360(4) 0.7610(5) 0.2933(4) 0.0870 0.458(7) Uani D P 2 2
F971 F -0.0675(4) 0.7544(5) 0.2481(4) 0.0917 0.458(7) Uani D P 2 2
F981 F -0.0146(5) 0.6725(4) 0.2304(4) 0.0876 0.458(7) Uani D P 2 2
C99 C -0.0959(3) 0.6653(4) 0.4719(5) 0.0655 1.0000 Uani . . . .
F100 F -0.1431(3) 0.6191(4) 0.4398(5) 0.1376 1.0000 Uani . . . .
F101 F -0.1210(4) 0.7297(4) 0.4580(4) 0.1167 1.0000 Uani . . . .
F102 F -0.0719(4) 0.6565(5) 0.5425(5) 0.1159 1.0000 Uani . . . .
C103 C 0.1153(4) 0.5009(4) 0.5615(5) 0.0337 1.0000 Uani . . . .
C104 C 0.0546(4) 0.4629(4) 0.5369(4) 0.0387 1.0000 Uani . . . .
C105 C 0.0406(3) 0.4185(3) 0.5819(4) 0.0585 1.0000 Uani D . . .
C106 C 0.0909(4) 0.4046(5) 0.6580(5) 0.0455 1.0000 Uani . . . .
C107 C 0.1519(4) 0.4370(5) 0.6813(5) 0.0451 1.0000 Uani . . . .
C108 C 0.1610(4) 0.4821(4) 0.6332(5) 0.0408 1.0000 Uani . . . .
C109 C -0.0259(2) 0.3868(2) 0.5540(3) 0.0731 1.0000 Uani D . . .
F110 F -0.0390(3) 0.3629(4) 0.6083(3) 0.0920 0.621(8) Uani D P 3 1
F111 F -0.0749(3) 0.4312(3) 0.5147(5) 0.0779 0.621(8) Uani D P 3 1
F112 F -0.0360(3) 0.3319(4) 0.5084(5) 0.0865 0.621(8) Uani D P 3 1
F1101 F -0.0609(4) 0.4122(5) 0.5880(6) 0.0795 0.379(8) Uani D P 3 2
F1111 F -0.0644(4) 0.3968(6) 0.4807(4) 0.0953 0.379(8) Uani D P 3 2
F1121 F -0.0251(3) 0.3168(3) 0.5635(7) 0.0772 0.379(8) Uani D P 3 2
C113 C 0.2064(5) 0.4192(5) 0.7551(6) 0.0581 1.0000 Uani . . . .
F114 F 0.1849(4) 0.3994(5) 0.8063(3) 0.1082 1.0000 Uani . . . .
F115 F 0.2472(4) 0.3723(4) 0.7550(4) 0.1148 1.0000 Uani . . . .
F116 F 0.2447(3) 0.4764(4) 0.7899(3) 0.0932 1.0000 Uani . . . .
H1 H 0.6619 0.5820 0.4526 0.0480 1.0000 Uiso R . . .
H2 H 0.6969 0.5828 0.5549 0.0476 1.0000 Uiso R . . .
H4 H 0.6651 0.8336 0.5826 0.0780 1.0000 Uiso R . . .
H5 H 0.6064 0.8414 0.4451 0.0743 1.0000 Uiso R . . .
H9 H 0.6542 0.6637 0.7817 0.1089 1.0000 Uiso R . . .
H11 H 0.8266 0.6559 0.7770 0.1040 1.0000 Uiso R . . .
H18 H 0.6002 0.6804 0.2298 0.0932 1.0000 Uiso R . . .
H20 H 0.4256 0.6988 0.2293 0.1282 1.0000 Uiso R . . .
H27 H 0.7153 0.3293 0.5405 0.0861 1.0000 Uiso R . . .
H28 H 0.6138 0.3210 0.4183 0.0808 1.0000 Uiso R . . .
H32 H 0.8879 0.5156 0.6826 0.0980 1.0000 Uiso R . . .
H34 H 0.7810 0.4657 0.7869 0.0708 1.0000 Uiso R . . .
H41 H 0.3809 0.4167 0.3091 0.0811 1.0000 Uiso R . . .
H43 H 0.4736 0.5117 0.2073 0.0780 1.0000 Uiso R . . .
H62 H 0.2334 0.4804 0.5192 0.0508 1.0000 Uiso R . . .
H64 H 0.1799 0.3782 0.3253 0.0543 1.0000 Uiso R . . .
H66 H 0.0497 0.5051 0.3536 0.0508 1.0000 Uiso R . . .
H76 H 0.1653 0.6295 0.6327 0.0515 1.0000 Uiso R . . .
H78 H 0.3139 0.7467 0.6432 0.0562 1.0000 Uiso R . . .
H80 H 0.2219 0.6114 0.4716 0.0605 1.0000 Uiso R . . .
H90 H 0.0793 0.6339 0.3734 0.0487 1.0000 Uiso R . . .
H92 H -0.0895 0.7200 0.3508 0.0642 1.0000 Uiso R . . .
H94 H 0.0175 0.5986 0.5291 0.0567 1.0000 Uiso R . . .
H104 H 0.0233 0.4678 0.4869 0.0489 1.0000 Uiso R . . .
H106 H 0.0835 0.3748 0.6908 0.0581 1.0000 Uiso R . . .
H108 H 0.2035 0.5006 0.6512 0.0419 1.0000 Uiso R . . .
H133 H 0.5615 0.6975 0.6795 0.1170 1.0000 Uiso R . . .
H131 H 0.5701 0.7534 0.6265 0.1169 1.0000 Uiso R . . .
H132 H 0.5555 0.6742 0.6007 0.1171 1.0000 Uiso R . . .
H141 H 0.8272 0.6343 0.8876 0.2610 1.0000 Uiso R . . .
H142 H 0.7652 0.6481 0.9006 0.2610 1.0000 Uiso R . . .
H143 H 0.7742 0.5742 0.8704 0.2609 1.0000 Uiso R . . .
H151 H 0.8355 0.6804 0.6628 0.1420 1.0000 Uiso R . . .
H152 H 0.7907 0.7440 0.6208 0.1421 1.0000 Uiso R . . .
H153 H 0.7717 0.6696 0.5870 0.1420 1.0000 Uiso R . . .
H221 H 0.6964 0.7233 0.3383 0.1004 1.0000 Uiso R . . .
H222 H 0.6960 0.7260 0.4173 0.1003 1.0000 Uiso R . . .
H223 H 0.6952 0.6533 0.3799 0.1004 1.0000 Uiso R . . .
H232 H 0.4255 0.6815 0.1119 0.2010 1.0000 Uiso R . . .
H231 H 0.4905 0.6960 0.1066 0.2012 1.0000 Uiso R . . .
H233 H 0.4748 0.6199 0.1239 0.2009 1.0000 Uiso R . . .
H242 H 0.4178 0.7105 0.3477 0.1700 1.0000 Uiso R . . .
H243 H 0.4518 0.7841 0.3697 0.1701 1.0000 Uiso R . . .
H241 H 0.4814 0.7201 0.4234 0.1700 1.0000 Uiso R . . .
H362 H 0.8474 0.5048 0.5515 0.1349 1.0000 Uiso R . . .
H361 H 0.7715 0.5202 0.5080 0.1350 1.0000 Uiso R . . .
H363 H 0.7962 0.4427 0.5157 0.1350 1.0000 Uiso R . . .
H372 H 0.9258 0.5472 0.8158 0.1209 1.0000 Uiso R . . .
H371 H 0.8868 0.5183 0.8585 0.1210 1.0000 Uiso R . . .
H373 H 0.9321 0.4680 0.8395 0.1211 1.0000 Uiso R . . .
H381 H 0.6725 0.4242 0.7225 0.1071 1.0000 Uiso R . . .
H382 H 0.6335 0.4614 0.6444 0.1070 1.0000 Uiso R . . .
H383 H 0.6546 0.3821 0.6474 0.1068 1.0000 Uiso R . . .
H453 H 0.4379 0.3780 0.4366 0.1110 1.0000 Uiso R . . .
H452 H 0.5114 0.4022 0.4842 0.1111 1.0000 Uiso R . . .
H451 H 0.4956 0.3310 0.4390 0.1108 1.0000 Uiso R . . .
H461 H 0.3174 0.4603 0.1916 0.1430 1.0000 Uiso R . . .
H463 H 0.3430 0.5310 0.1747 0.1429 1.0000 Uiso R . . .
H462 H 0.3490 0.4612 0.1374 0.1430 1.0000 Uiso R . . .
H471 H 0.6205 0.4549 0.2991 0.0951 1.0000 Uiso R . . .
H472 H 0.5883 0.5269 0.2645 0.0952 1.0000 Uiso R . . .
H473 H 0.6283 0.5170 0.3517 0.0955 1.0000 Uiso R . . .
H482 H 0.5448 0.5728 0.4311 0.0640 1.0000 Uiso R . . .
H481 H 0.5882 0.5739 0.5564 0.0643 1.0000 Uiso R . . .
H502 H 0.4270 0.5650 0.5564 0.1419 1.0000 Uiso R . . .
H501 H 0.5041 0.5539 0.6000 0.1418 1.0000 Uiso R . . .
H503 H 0.4576 0.4895 0.5596 0.1421 1.0000 Uiso R . . .
H511 H 0.3823 0.5168 0.4087 0.1190 1.0000 Uiso R . . .
H512 H 0.3773 0.5966 0.4263 0.1189 1.0000 Uiso R . . .
H513 H 0.4124 0.5746 0.3775 0.1190 1.0000 Uiso R . . .

loop_
_atom_site_aniso_label
_atom_site_aniso_U_11
_atom_site_aniso_U_22
_atom_site_aniso_U_33
_atom_site_aniso_U_23
_atom_site_aniso_U_13
_atom_site_aniso_U_12
Ir1 0.03477(7) 0.02866(6) 0.04139(7) 0.00016(17) 0.01699(5) 0.00112(16)
C2 0.047(3) 0.0330(17) 0.045(3) 0.009(4) 0.022(3) 0.002(3)
N3 0.060(4) 0.033(3) 0.062(4) -0.004(3) 0.032(3) -0.003(2)
C4 0.092(6) 0.035(3) 0.062(5) -0.008(3) 0.043(5) -0.009(4)
C5 0.090(6) 0.024(2) 0.066(6) 0.004(3) 0.045(5) 0.003(3)
N6 0.049(3) 0.029(2) 0.050(3) 0.004(2) 0.026(3) 0.002(2)
C7 0.089(6) 0.035(4) 0.043(4) -0.008(3) 0.017(4) -0.006(4)
C8 0.171(12) 0.042(4) 0.052(5) -0.005(3) 0.058(7) 0.003(5)
C9 0.138(10) 0.064(6) 0.053(5) -0.008(4) 0.042(6) 0.005(6)
C10 0.134(9) 0.057(5) 0.063(5) -0.015(4) 0.038(6) -0.005(5)
C11 0.086(6) 0.057(4) 0.074(5) -0.012(4) 0.000(4) -0.006(4)
C12 0.077(5) 0.044(4) 0.060(4) -0.003(3) 0.016(4) -0.008(3)
C13 0.169(14) 0.059(5) 0.083(7) -0.012(5) 0.086(9) -0.020(7)
C14 0.29(2) 0.103(8) 0.045(5) 0.013(5) 0.022(8) 0.040(11)
C15 0.060(5) 0.074(6) 0.127(8) 0.004(6) 0.011(5) -0.012(4)
C16 0.063(4) 0.029(3) 0.058(5) 0.006(3) 0.024(3) 0.012(3)
C17 0.060(4) 0.038(3) 0.059(5) 0.014(3) 0.030(3) 0.012(3)
C18 0.114(8) 0.058(5) 0.051(5) 0.004(4) 0.031(5) 0.015(5)
C19 0.118(8) 0.051(4) 0.065(5) 0.003(4) 0.017(5) 0.008(5)
C20 0.080(6) 0.069(5) 0.071(5) 0.013(4) -0.009(4) 0.004(5)
C21 0.067(5) 0.047(4) 0.072(5) 0.003(4) 0.009(4) 0.015(4)
C22 0.067(4) 0.057(5) 0.092(6) 0.014(4) 0.054(4) 0.001(3)
C23 0.222(15) 0.101(8) 0.047(5) -0.012(5) -0.007(6) 0.006(9)
C24 0.061(5) 0.128(9) 0.124(8) 0.035(8) 0.033(5) 0.044(6)
C25 0.044(3) 0.033(2) 0.049(3) 0.002(2) 0.024(2) 0.0016(18)
N26 0.052(2) 0.033(2) 0.055(2) 0.0068(17) 0.022(2) 0.0135(17)
C27 0.090(5) 0.038(3) 0.077(4) 0.005(3) 0.043(4) 0.023(3)
C28 0.090(5) 0.033(3) 0.068(4) -0.006(2) 0.029(4) 0.013(3)
N29 0.055(2) 0.0312(18) 0.054(2) -0.0024(19) 0.022(2) 0.0078(19)
C30 0.045(3) 0.049(3) 0.048(3) 0.002(2) 0.018(2) 0.016(2)
C31 0.045(3) 0.067(4) 0.074(4) 0.012(3) 0.033(3) 0.013(3)
C32 0.042(3) 0.088(5) 0.079(5) 0.017(4) 0.023(3) 0.013(3)
C33 0.042(4) 0.066(4) 0.064(4) 0.010(3) 0.009(3) 0.005(3)
C34 0.053(5) 0.061(4) 0.057(4) 0.013(3) 0.022(4) 0.002(4)
C35 0.049(3) 0.046(3) 0.062(4) 0.011(3) 0.029(3) 0.008(3)
C36 0.070(4) 0.132(7) 0.081(5) 0.015(5) 0.052(4) 0.023(5)
C37 0.081(7) 0.108(8) 0.071(6) 0.009(5) -0.004(5) 0.016(6)
C38 0.061(4) 0.083(5) 0.072(4) 0.015(4) 0.037(3) 0.005(4)
C39 0.051(3) 0.035(3) 0.058(4) -0.010(2) 0.025(3) -0.004(2)
C40 0.062(3) 0.043(3) 0.075(4) -0.016(3) 0.038(3) -0.017(3)
C41 0.053(3) 0.077(4) 0.070(4) -0.022(3) 0.028(3) -0.017(3)
C42 0.042(4) 0.071(5) 0.062(4) -0.018(3) 0.010(3) 0.002(3)
C43 0.051(4) 0.080(5) 0.049(4) -0.012(3) 0.019(3) 0.001(3)
C44 0.052(3) 0.041(3) 0.058(3) -0.010(2) 0.026(3) 0.001(2)
C45 0.086(5) 0.070(4) 0.083(5) -0.004(4) 0.046(4) -0.020(4)
C46 0.061(5) 0.139(11) 0.081(7) -0.025(7) 0.012(5) -0.009(6)
C47 0.058(3) 0.069(4) 0.063(4) -0.007(3) 0.034(3) -0.009(3)
B48 0.049(3) 0.080(5) 0.063(4) -0.014(4) 0.026(3) -0.004(3)
N49 0.049(3) 0.080(4) 0.093(4) 0.005(3) 0.034(3) 0.004(3)
C50 0.065(4) 0.095(6) 0.115(7) 0.009(5) 0.053(5) -0.011(4)
C51 0.042(3) 0.081(5) 0.110(6) -0.006(4) 0.032(4) 0.008(3)
B60 0.029(3) 0.0362(17) 0.037(2) 0.011(4) 0.016(3) 0.010(3)
C61 0.028(3) 0.035(3) 0.034(3) 0.005(2) 0.013(2) 0.004(2)
C62 0.032(3) 0.028(3) 0.050(4) 0.001(2) 0.020(3) 0.003(2)
C63 0.057(3) 0.036(3) 0.080(4) 0.005(3) 0.048(3) 0.009(2)
C64 0.052(4) 0.037(3) 0.041(4) -0.005(2) 0.028(3) 0.002(3)
C65 0.046(4) 0.033(3) 0.034(3) -0.002(2) 0.017(3) -0.002(3)
C66 0.046(4) 0.036(3) 0.041(4) -0.003(3) 0.025(3) 0.001(3)
C67 0.057(2) 0.054(2) 0.102(3) 0.001(2) 0.052(2) 0.0121(19)
F68 0.068(4) 0.055(4) 0.141(6) 0.022(4) 0.026(4) 0.012(4)
F69 0.075(4) 0.078(5) 0.112(4) -0.031(4) 0.060(3) 0.012(4)
F70 0.054(3) 0.069(4) 0.095(4) -0.012(3) 0.045(3) 0.013(3)
F681 0.072(5) 0.065(5) 0.113(5) -0.014(4) 0.042(4) 0.025(4)
F691 0.056(4) 0.073(4) 0.122(6) 0.013(4) 0.058(4) -0.004(3)
F701 0.061(4) 0.062(5) 0.098(5) 0.009(4) 0.038(4) 0.030(4)
C71 0.057(5) 0.044(3) 0.050(5) -0.003(3) 0.026(4) 0.001(3)
F72 0.080(3) 0.053(2) 0.049(2) 0.0163(18) 0.004(2) -0.002(2)
F73 0.107(5) 0.160(6) 0.049(3) -0.048(3) 0.015(3) 0.042(4)
F74 0.088(4) 0.084(3) 0.059(3) -0.008(2) 0.010(3) -0.050(3)
C75 0.031(3) 0.030(3) 0.047(4) 0.009(3) 0.020(3) 0.003(2)
C76 0.044(5) 0.030(4) 0.041(4) -0.002(3) 0.018(4) -0.001(3)
C77 0.037(3) 0.032(3) 0.042(3) 0.008(2) 0.009(2) -0.006(2)
C78 0.046(3) 0.038(3) 0.063(4) 0.002(3) 0.021(3) -0.004(3)
C79 0.045(3) 0.042(3) 0.069(4) -0.001(3) 0.035(3) -0.003(3)
C80 0.056(4) 0.047(4) 0.046(4) 0.001(3) 0.030(3) -0.002(3)
C81 0.073(4) 0.033(3) 0.046(3) -0.012(2) 0.019(3) -0.021(3)
F82 0.142(6) 0.180(8) 0.141(6) -0.121(6) 0.108(5) -0.098(5)
F83 0.205(8) 0.099(4) 0.043(3) 0.007(3) 0.015(4) 0.008(5)
F84 0.147(5) 0.052(3) 0.071(3) -0.023(2) 0.027(3) -0.041(3)
C85 0.070(5) 0.069(4) 0.105(6) -0.006(4) 0.060(4) -0.003(4)
F86 0.189(9) 0.229(10) 0.100(5) -0.063(5) 0.105(6) -0.140(8)
F87 0.114(4) 0.076(3) 0.133(4) -0.007(3) 0.086(4) -0.027(3)
F88 0.082(4) 0.161(7) 0.226(9) 0.044(7) 0.101(5) 0.034(5)
C89 0.051(4) 0.035(3) 0.027(3) 0.003(2) 0.014(3) -0.001(3)
C90 0.046(5) 0.039(5) 0.044(5) -0.001(4) 0.021(4) 0.006(4)
C91 0.089(4) 0.055(4) 0.047(3) 0.008(3) 0.028(3) 0.017(3)
C92 0.050(4) 0.049(4) 0.052(4) 0.002(3) 0.017(3) 0.016(3)
C93 0.051(4) 0.048(4) 0.051(3) 0.003(3) 0.025(3) 0.012(3)
C94 0.042(4) 0.049(4) 0.044(4) -0.005(3) 0.016(3) 0.008(3)
C95 0.099(3) 0.073(3) 0.055(3) 0.018(2) 0.032(2) 0.022(3)
F96 0.101(5) 0.084(4) 0.052(4) 0.032(3) 0.038(3) 0.029(4)
F97 0.146(6) 0.063(4) 0.058(4) 0.012(3) 0.039(4) 0.028(4)
F98 0.082(4) 0.105(5) 0.056(4) 0.014(4) 0.031(3) 0.016(4)
F961 0.089(5) 0.102(5) 0.066(4) 0.036(4) 0.031(4) 0.004(4)
F971 0.096(5) 0.079(5) 0.077(5) 0.035(4) 0.019(4) 0.032(4)
F981 0.128(6) 0.077(5) 0.055(4) 0.013(3) 0.038(4) 0.027(5)
C99 0.041(3) 0.073(5) 0.084(5) 0.004(4) 0.030(3) 0.021(3)
F100 0.103(4) 0.160(6) 0.189(7) -0.065(5) 0.101(5) -0.048(4)
F101 0.117(5) 0.105(4) 0.176(6) 0.045(4) 0.108(5) 0.069(4)
F102 0.089(4) 0.179(7) 0.115(5) 0.029(5) 0.076(4) 0.058(4)
C103 0.035(3) 0.029(3) 0.039(4) -0.005(2) 0.019(3) -0.005(2)
C104 0.038(3) 0.044(3) 0.036(3) 0.002(2) 0.018(3) 0.009(3)
C105 0.075(3) 0.051(3) 0.076(4) -0.009(3) 0.057(3) -0.009(3)
C106 0.054(5) 0.042(3) 0.042(4) 0.003(3) 0.023(3) 0.004(3)
C107 0.052(5) 0.044(3) 0.037(4) -0.001(3) 0.018(3) 0.001(3)
C108 0.049(4) 0.032(3) 0.036(3) 0.003(2) 0.014(3) 0.008(3)
C109 0.077(3) 0.068(3) 0.095(3) -0.004(2) 0.057(2) -0.012(2)
F110 0.089(4) 0.109(5) 0.093(4) 0.024(4) 0.054(3) -0.024(4)
F111 0.064(4) 0.096(4) 0.102(4) 0.003(3) 0.063(3) 0.003(3)
F112 0.071(4) 0.074(4) 0.118(5) -0.027(4) 0.046(4) -0.014(3)
F1101 0.082(5) 0.064(5) 0.117(5) -0.011(4) 0.067(4) -0.019(4)
F1111 0.087(5) 0.084(5) 0.110(5) 0.000(5) 0.042(5) -0.021(5)
F1121 0.075(5) 0.060(4) 0.105(5) -0.007(4) 0.048(4) -0.020(4)
C113 0.065(6) 0.064(5) 0.036(3) 0.013(3) 0.016(4) 0.008(4)
F114 0.103(5) 0.163(6) 0.046(3) 0.035(3) 0.022(3) -0.008(4)
F115 0.112(5) 0.108(5) 0.064(3) -0.013(3) -0.012(3) 0.060(4)
F116 0.092(4) 0.095(4) 0.050(3) 0.011(2) -0.005(3) -0.017(3)

loop_
_atom_type_symbol
_atom_type_scat_dispersion_real
_atom_type_scat_dispersion_imag
_atom_type_scat_Cromer_Mann_a1
_atom_type_scat_Cromer_Mann_b1
_atom_type_scat_Cromer_Mann_a2
_atom_type_scat_Cromer_Mann_b2
_atom_type_scat_Cromer_Mann_a3
_atom_type_scat_Cromer_Mann_b3
_atom_type_scat_Cromer_Mann_a4
_atom_type_scat_Cromer_Mann_b4
_atom_type_scat_Cromer_Mann_c
_atom_type_scat_source
C 0.0033 0.0016 2.3100 20.8439 1.0200 10.2075 1.5886 0.5687 0.8650 51.6512 0.2156 'International Tables Vol C 4.2.6.8 and 6.1.1.4'
H 0.0000 0.0000 0.4930 10.5109 0.3229 26.1257 0.1402 3.1424 0.0408 57.7998 0.0030 'International Tables Vol C 4.2.6.8 and 6.1.1.4'
N 0.0061 0.0033 12.2126 0.0057 3.1322 9.8933 2.0125 28.9975 1.1663 0.5826 -11.5290 'International Tables Vol C 4.2.6.8 and 6.1.1.4'
Ir -1.4442 7.9887 27.3049 1.5928 16.7296 8.8655 15.6115 0.4179 5.8338 45.0011 11.4722 'International Tables Vol C 4.2.6.8 and 6.1.1.4'
F 0.0171 0.0103 3.5392 10.2825 2.6412 4.2944 1.5170 0.2615 1.0243 26.1476 0.2776 'International Tables Vol C 4.2.6.8 and 6.1.1.4'
B 0.0013 0.0007 2.0545 23.2185 1.3326 1.0210 1.0979 60.3498 0.7068 0.1403 -0.1932 'International Tables Vol C 4.2.6.8 and 6.1.1.4'

loop_
_geom_angle_atom_site_label_1
_geom_angle_atom_site_label_2
_geom_angle_atom_site_label_3
_geom_angle
_geom_angle_publ_flag
C2 Ir1 C25 168.0(4) yes
C2 Ir1 B48 95.5(4) yes
C25 Ir1 B48 96.4(3) yes
C2 Ir1 H1 87.2 no
C25 Ir1 H1 82.0 no
B48 Ir1 H1 145.3 no
C2 Ir1 H2 83.5 no
C25 Ir1 H2 87.7 no
B48 Ir1 H2 144.9 no
H1 Ir1 H2 69.8 no
C2 Ir1 H482 95.9 no
C25 Ir1 H482 91.6 no
B48 Ir1 H482 43.1 no
H1 Ir1 H482 102.2 no
H2 Ir1 H482 172.0 no
C2 Ir1 H481 91.5 no
C25 Ir1 H481 98.4 no
B48 Ir1 H481 43.2 no
H1 Ir1 H481 171.4 no
H2 Ir1 H481 101.6 no
H482 Ir1 H481 86.4 no
Ir1 C2 N3 127.0(7) yes
Ir1 C2 N6 127.9(8) yes
N3 C2 N6 104.9(4) yes
C2 N3 C4 111.0(7) yes
C2 N3 C7 124.8(7) yes
C4 N3 C7 123.8(7) yes
N3 C4 C5 106.4(9) yes
N3 C4 H4 126.0 no
C5 C4 H4 127.6 no
C4 C5 N6 108.2(8) yes
C4 C5 H5 127.0 no
N6 C5 H5 124.9 no
C5 N6 C2 109.4(7) yes
C5 N6 C16 124.2(7) yes
C2 N6 C16 126.4(7) yes
N3 C7 C8 122.2(11) yes
N3 C7 C12 117.3(10) yes
C8 C7 C12 120.4(10) yes
C7 C8 C9 122.0(15) yes
C7 C8 C13 120.6(10) yes
C9 C8 C13 117.4(13) yes
C8 C9 C10 118.6(14) yes
C8 C9 H9 121.7 no
C10 C9 H9 119.7 no
C9 C10 C11 121.9(10) yes
C9 C10 C14 124.3(13) yes
C11 C10 C14 113.7(12) yes
C10 C11 C12 118.3(9) yes
C10 C11 H11 122.3 no
C12 C11 H11 119.3 no
C11 C12 C7 118.5(9) yes
C11 C12 C15 121.0(9) yes
C7 C12 C15 120.5(8) yes
C8 C13 H133 108.6 no
C8 C13 H131 110.0 no
H133 C13 H131 109.8 no
C8 C13 H132 108.9 no
H133 C13 H132 110.0 no
H131 C13 H132 109.5 no
C10 C14 H141 108.5 no
C10 C14 H142 108.7 no
H141 C14 H142 110.0 no
C10 C14 H143 108.9 no
H141 C14 H143 110.5 no
H142 C14 H143 110.2 no
C12 C15 H151 111.0 no
C12 C15 H152 109.3 no
H151 C15 H152 108.9 no
C12 C15 H153 111.1 no
H151 C15 H153 109.1 no
H152 C15 H153 107.4 no
N6 C16 C17 117.6(8) yes
N6 C16 C21 119.7(9) yes
C17 C16 C21 122.7(9) yes
C16 C17 C18 118.7(10) yes
C16 C17 C22 122.3(9) yes
C18 C17 C22 119.0(10) yes
C17 C18 C19 122.1(11) yes
C17 C18 H18 119.1 no
C19 C18 H18 118.8 no
C18 C19 C20 116.8(9) yes
C18 C19 C23 122.3(12) yes
C20 C19 C23 120.9(12) yes
C19 C20 C21 123.9(9) yes
C19 C20 H20 118.7 no
C21 C20 H20 117.4 no
C20 C21 C16 115.8(9) yes
C20 C21 C24 122.0(9) yes
C16 C21 C24 122.2(9) yes
C17 C22 H221 108.9 no
C17 C22 H222 110.8 no
H221 C22 H222 110.3 no
C17 C22 H223 108.6 no
H221 C22 H223 109.1 no
H222 C22 H223 109.1 no
C19 C23 H232 110.3 no
C19 C23 H231 110.0 no
H232 C23 H231 108.5 no
C19 C23 H233 110.3 no
H232 C23 H233 108.7 no
H231 C23 H233 109.0 no
C21 C24 H242 109.6 no
C21 C24 H243 109.8 no
H242 C24 H243 108.6 no
C21 C24 H241 111.5 no
H242 C24 H241 108.6 no
H243 C24 H241 108.7 no
Ir1 C25 N26 125.9(4) yes
Ir1 C25 N29 129.9(4) yes
N26 C25 N29 103.9(4) yes
C25 N26 C27 111.6(5) yes
C25 N26 C30 128.1(4) yes
C27 N26 C30 120.3(5) yes
N26 C27 C28 106.2(5) yes
N26 C27 H27 125.8 no
C28 C27 H27 128.0 no
C27 C28 N29 107.4(5) yes
C27 C28 H28 127.2 no
N29 C28 H28 125.4 no
C28 N29 C25 111.0(5) yes
C28 N29 C39 123.2(5) yes
C25 N29 C39 125.9(4) yes
N26 C30 C31 118.4(5) yes
N26 C30 C35 119.1(6) yes
C31 C30 C35 122.5(6) yes
C30 C31 C32 117.7(6) yes
C30 C31 C36 121.4(6) yes
C32 C31 C36 120.9(6) yes
C31 C32 C33 122.5(6) yes
C31 C32 H32 119.6 no
C33 C32 H32 117.9 no
C32 C33 C34 117.2(7) yes
C32 C33 C37 122.0(9) yes
C34 C33 C37 120.8(9) yes
C33 C34 C35 122.9(8) yes
C33 C34 H34 119.5 no
C35 C34 H34 117.6 no
C34 C35 C30 117.0(6) yes
C34 C35 C38 121.6(7) yes
C30 C35 C38 121.4(7) yes
C31 C36 H362 110.2 no
C31 C36 H361 108.9 no
H362 C36 H361 109.6 no
C31 C36 H363 108.9 no
H362 C36 H363 110.4 no
H361 C36 H363 108.9 no
C33 C37 H372 109.3 no
C33 C37 H371 110.6 no
H372 C37 H371 110.0 no
C33 C37 H373 110.3 no
H372 C37 H373 107.8 no
H371 C37 H373 108.8 no
C35 C38 H381 109.2 no
C35 C38 H382 109.7 no
H381 C38 H382 108.7 no
C35 C38 H383 110.8 no
H381 C38 H383 109.4 no
H382 C38 H383 109.0 no
N29 C39 C40 117.0(6) yes
N29 C39 C44 120.6(5) yes
C40 C39 C44 122.4(6) yes
C39 C40 C41 117.0(6) yes
C39 C40 C45 121.8(6) yes
C41 C40 C45 121.2(6) yes
C40 C41 C42 121.7(6) yes
C40 C41 H41 119.2 no
C42 C41 H41 119.1 no
C41 C42 C43 118.9(7) yes
C41 C42 C46 119.1(9) yes
C43 C42 C46 122.0(9) yes
C42 C43 C44 122.5(8) yes
C42 C43 H43 118.5 no
C44 C43 H43 119.0 no
C39 C44 C43 117.5(7) yes
C39 C44 C47 121.4(6) yes
C43 C44 C47 121.0(6) yes
C40 C45 H453 109.8 no
C40 C45 H452 108.7 no
H453 C45 H452 109.6 no
C40 C45 H451 109.0 no
H453 C45 H451 109.3 no
H452 C45 H451 110.3 no
C42 C46 H461 108.3 no
C42 C46 H463 110.7 no
H461 C46 H463 109.9 no
C42 C46 H462 109.8 no
H461 C46 H462 108.5 no
H463 C46 H462 109.6 no
C44 C47 H471 110.5 no
C44 C47 H472 108.9 no
H471 C47 H472 108.6 no
C44 C47 H473 110.5 no
H471 C47 H473 108.0 no
H472 C47 H473 110.3 no
Ir1 B48 N49 171.5(6) yes
Ir1 B48 H482 52.3 no
N49 B48 H482 129.4 no
Ir1 B48 H481 52.0 no
N49 B48 H481 125.6 no
H482 B48 H481 104.2 no
B48 N49 C50 121.0(7) yes
B48 N49 C51 124.1(7) yes
C50 N49 C51 114.3(6) yes
N49 C50 H502 109.6 no
N49 C50 H501 109.3 no
H502 C50 H501 109.5 no
N49 C50 H503 108.9 no
H502 C50 H503 110.1 no
H501 C50 H503 109.4 no
N49 C51 H511 109.9 no
N49 C51 H512 111.3 no
H511 C51 H512 108.8 no
N49 C51 H513 109.6 no
H511 C51 H513 108.7 no
H512 C51 H513 108.4 no
C61 B60 C75 115.9(9) yes
C61 B60 C89 114.5(9) yes
C75 B60 C89 104.5(3) yes
C61 B60 C103 104.4(3) yes
C75 B60 C103 109.7(9) yes
C89 B60 C103 107.6(8) yes
B60 C61 C62 118.6(7) yes
B60 C61 C66 122.4(7) yes
C62 C61 C66 119.0(8) yes
C61 C62 C63 118.7(7) yes
C61 C62 H62 120.1 no
C63 C62 H62 121.2 no
C62 C63 C64 123.7(6) yes
C62 C63 C67 115.0(5) yes
C64 C63 C67 121.3(5) yes
C63 C64 C65 118.9(7) yes
C63 C64 H64 119.8 no
C65 C64 H64 121.2 no
C64 C65 C66 120.8(8) yes
C64 C65 C71 121.4(8) yes
C66 C65 C71 117.8(8) yes
C65 C66 C61 118.8(8) yes
C65 C66 H66 120.0 no
C61 C66 H66 121.2 no
C63 C67 F68 113.74(5) yes
C63 C67 F69 113.69(5) yes
F68 C67 F69 104.94(5) yes
C63 C67 F70 113.73(5) yes
F68 C67 F70 104.91(5) yes
F69 C67 F70 104.88(5) yes
C63 C67 F681 113.73(5) yes
C63 C67 F691 113.73(5) yes
F681 C67 F691 104.94(5) yes
C63 C67 F701 113.69(5) yes
F681 C67 F701 104.88(5) yes
F691 C67 F701 104.90(5) yes
C65 C71 F72 115.2(7) yes
C65 C71 F73 113.6(8) yes
F72 C71 F73 107.5(10) yes
C65 C71 F74 110.7(9) yes
F72 C71 F74 104.4(8) yes
F73 C71 F74 104.6(8) yes
B60 C75 C76 125.2(9) yes
B60 C75 C80 119.9(9) yes
C76 C75 C80 114.7(8) yes
C75 C76 C77 123.5(9) yes
C75 C76 H76 118.5 no
C77 C76 H76 118.0 no
C76 C77 C78 121.9(7) yes
C76 C77 C81 119.1(6) yes
C78 C77 C81 119.0(6) yes
C77 C78 C79 117.8(7) yes
C77 C78 H78 122.2 no
C79 C78 H78 120.0 no
C78 C79 C80 122.1(7) yes
C78 C79 C85 119.4(7) yes
C80 C79 C85 118.5(7) yes
C75 C80 C79 119.8(8) yes
C75 C80 H80 119.8 no
C79 C80 H80 120.4 no
C77 C81 F82 115.4(5) yes
C77 C81 F83 108.9(6) yes
F82 C81 F83 106.5(8) yes
C77 C81 F84 112.5(5) yes
F82 C81 F84 111.9(7) yes
F83 C81 F84 100.5(6) yes
C79 C85 F86 116.5(7) yes
C79 C85 F87 112.8(6) yes
F86 C85 F87 109.2(8) yes
C79 C85 F88 110.7(7) yes
F86 C85 F88 107.9(8) yes
F87 C85 F88 98.0(7) yes
B60 C89 C90 116.3(9) yes
B60 C89 C94 126.5(9) yes
C90 C89 C94 116.9(9) yes
C89 C90 C91 120.9(9) yes
C89 C90 H90 120.8 no
C91 C90 H90 118.3 no
C90 C91 C92 120.6(7) yes
C90 C91 C95 119.0(6) yes
C92 C91 C95 120.4(5) yes
C91 C92 C93 118.4(6) yes
C91 C92 H92 120.2 no
C93 C92 H92 121.4 no
C92 C93 C94 119.2(7) yes
C92 C93 C99 119.1(6) yes
C94 C93 C99 121.6(7) yes
C93 C94 C89 123.8(9) yes
C93 C94 H94 116.4 no
C89 C94 H94 119.8 no
C91 C95 F96 113.75(5) yes
C91 C95 F97 113.76(5) yes
F96 C95 F97 104.90(5) yes
C91 C95 F98 113.68(5) yes
F96 C95 F98 104.87(5) yes
F97 C95 F98 104.91(5) yes
C91 C95 F961 113.68(5) yes
C91 C95 F971 113.74(5) yes
F961 C95 F971 104.88(5) yes
C91 C95 F981 113.75(5) yes
F961 C95 F981 104.91(5) yes
F971 C95 F981 104.93(5) yes
C93 C99 F100 111.8(6) yes
C93 C99 F101 110.2(7) yes
F100 C99 F101 109.7(7) yes
C93 C99 F102 111.6(6) yes
F100 C99 F102 107.2(8) yes
F101 C99 F102 106.3(7) yes
B60 C103 C104 119.2(7) yes
B60 C103 C108 128.1(8) yes
C104 C103 C108 112.3(8) yes
C103 C104 C105 124.1(7) yes
C103 C104 H104 117.8 no
C105 C104 H104 118.0 no
C104 C105 C106 119.2(6) yes
C104 C105 C109 120.4(5) yes
C106 C105 C109 120.3(5) yes
C105 C106 C107 117.5(8) yes
C105 C106 H106 122.3 no
C107 C106 H106 120.2 no
C106 C107 C108 119.2(9) yes
C106 C107 C113 119.5(9) yes
C108 C107 C113 121.2(9) yes
C103 C108 C107 127.2(9) yes
C103 C108 H108 117.5 no
C107 C108 H108 115.2 no
C105 C109 F110 113.73(5) yes
C105 C109 F111 113.70(5) yes
F110 C109 F111 104.94(5) yes
C105 C109 F112 113.70(5) yes
F110 C109 F112 104.94(5) yes
F111 C109 F112 104.89(5) yes
C105 C109 F1101 113.71(5) yes
C105 C109 F1111 113.75(5) yes
F1101 C109 F1111 104.90(5) yes
C105 C109 F1121 113.73(5) yes
F1101 C109 F1121 104.87(5) yes
F1111 C109 F1121 104.91(5) yes
C107 C113 F114 112.7(9) yes
C107 C113 F115 115.9(10) yes
F114 C113 F115 108.4(9) yes
C107 C113 F116 112.3(8) yes
F114 C113 F116 101.6(9) yes
F115 C113 F116 104.8(9) yes
Ir1 H482 B48 84.6 no
Ir1 H481 B48 84.8 no

loop_
_geom_bond_atom_site_label_1
_geom_bond_atom_site_label_2
_geom_bond_distance
_geom_bond_publ_flag
Ir1 C2 2.058(4) yes
Ir1 C25 2.048(5) yes
Ir1 B48 2.058(7) yes
Ir1 H1 1.592 no
Ir1 H2 1.595 no
Ir1 H482 1.635 no
Ir1 H481 1.628 no
C2 N3 1.343(13) yes
C2 N6 1.365(11) yes
N3 C4 1.397(10) yes
N3 C7 1.433(12) yes
C4 C5 1.318(11) yes
C4 H4 0.934 no
C5 N6 1.395(10) yes
C5 H5 0.938 no
N6 C16 1.431(11) yes
C7 C8 1.336(17) yes
C7 C12 1.378(14) yes
C8 C9 1.398(15) yes
C8 C13 1.488(18) yes
C9 C10 1.339(18) yes
C9 H9 0.941 no
C10 C11 1.378(16) yes
C10 C14 1.555(13) yes
C11 C12 1.437(13) yes
C11 H11 0.914 no
C12 C15 1.509(15) yes
C13 H133 0.961 no
C13 H131 0.962 no
C13 H132 0.968 no
C14 H141 0.960 no
C14 H142 0.959 no
C14 H143 0.967 no
C15 H151 0.960 no
C15 H152 0.955 no
C15 H153 0.960 no
C16 C17 1.405(13) yes
C16 C21 1.370(13) yes
C17 C18 1.349(13) yes
C17 C22 1.506(12) yes
C18 C19 1.398(17) yes
C18 H18 0.947 no
C19 C20 1.381(16) yes
C19 C23 1.506(12) yes
C20 C21 1.399(13) yes
C20 H20 0.925 no
C21 C24 1.523(14) yes
C22 H221 0.968 no
C22 H222 0.960 no
C22 H223 0.965 no
C23 H232 0.961 no
C23 H231 0.959 no
C23 H233 0.965 no
C24 H242 0.962 no
C24 H243 0.963 no
C24 H241 0.955 no
C25 N26 1.367(7) yes
C25 N29 1.369(7) yes
N26 C27 1.389(7) yes
N26 C30 1.438(7) yes
C27 C28 1.354(10) yes
C27 H27 0.938 no
C28 N29 1.385(7) yes
C28 H28 0.923 no
N29 C39 1.434(8) yes
C30 C31 1.403(8) yes
C30 C35 1.377(9) yes
C31 C32 1.384(10) yes
C31 C36 1.502(9) yes
C32 C33 1.393(11) yes
C32 H32 0.928 no
C33 C34 1.383(10) yes
C33 C37 1.487(13) yes
C34 C35 1.409(11) yes
C34 H34 0.930 no
C35 C38 1.497(9) yes
C36 H362 0.965 no
C36 H361 0.955 no
C36 H363 0.963 no
C37 H372 0.966 no
C37 H371 0.968 no
C37 H373 0.970 no
C38 H381 0.968 no
C38 H382 0.964 no
C38 H383 0.971 no
C39 C40 1.410(8) yes
C39 C44 1.383(9) yes
C40 C41 1.391(10) yes
C40 C45 1.506(10) yes
C41 C42 1.377(11) yes
C41 H41 0.927 no
C42 C43 1.379(11) yes
C42 C46 1.523(13) yes
C43 C44 1.377(10) yes
C43 H43 0.933 no
C44 C47 1.510(9) yes
C45 H453 0.967 no
C45 H452 0.958 no
C45 H451 0.962 no
C46 H461 0.955 no
C46 H463 0.953 no
C46 H462 0.954 no
C47 H471 0.954 no
C47 H472 0.964 no
C47 H473 0.946 no
B48 N49 1.336(9) yes
B48 H482 1.414 no
B48 H481 1.416 no
N49 C50 1.462(10) yes
N49 C51 1.483(9) yes
C50 H502 0.968 no
C50 H501 0.968 no
C50 H503 0.968 no
C51 H511 0.963 no
C51 H512 0.971 no
C51 H513 0.967 no
B60 C61 1.639(14) yes
B60 C75 1.587(12) yes
B60 C89 1.692(13) yes
B60 C103 1.665(13) yes
C61 C62 1.377(10) yes
C61 C66 1.388(12) yes
C62 C63 1.423(10) yes
C62 H62 0.927 no
C63 C64 1.301(10) yes
C63 C67 1.484(4) yes
C64 C65 1.364(11) yes
C64 H64 0.939 no
C65 C66 1.440(11) yes
C65 C71 1.484(13) yes
C66 H66 0.934 no
C67 F68 1.324(5) yes
C67 F69 1.339(5) yes
C67 F70 1.337(5) yes
C67 F681 1.338(5) yes
C67 F691 1.327(5) yes
C67 F701 1.340(5) yes
C71 F72 1.312(10) yes
C71 F73 1.307(12) yes
C71 F74 1.368(11) yes
C75 C76 1.362(12) yes
C75 C80 1.435(12) yes
C76 C77 1.399(10) yes
C76 H76 0.925 no
C77 C78 1.340(11) yes
C77 C81 1.511(8) yes
C78 C79 1.357(12) yes
C78 H78 0.926 no
C79 C80 1.423(12) yes
C79 C85 1.489(9) yes
C80 H80 0.932 no
C81 F82 1.275(9) yes
C81 F83 1.358(9) yes
C81 F84 1.330(7) yes
C85 F86 1.289(11) yes
C85 F87 1.328(9) yes
C85 F88 1.405(10) yes
C89 C90 1.422(13) yes
C89 C94 1.371(13) yes
C90 C91 1.386(11) yes
C90 H90 0.925 no
C91 C92 1.407(11) yes
C91 C95 1.484(4) yes
C92 C93 1.416(11) yes
C92 H92 0.931 no
C93 C94 1.373(11) yes
C93 C99 1.523(10) yes
C94 H94 0.932 no
C95 F96 1.333(5) yes
C95 F97 1.327(5) yes
C95 F98 1.336(5) yes
C95 F961 1.336(5) yes
C95 F971 1.328(5) yes
C95 F981 1.316(5) yes
C99 F100 1.311(10) yes
C99 F101 1.326(9) yes
C99 F102 1.272(10) yes
C103 C104 1.435(11) yes
C103 C108 1.380(12) yes
C104 C105 1.374(11) yes
C104 H104 0.932 no
C105 C106 1.451(11) yes
C105 C109 1.485(4) yes
C106 C107 1.395(12) yes
C106 H106 0.938 no
C107 C108 1.371(13) yes
C107 C113 1.471(12) yes
C108 H108 0.936 no
C109 F110 1.329(5) yes
C109 F111 1.333(5) yes
C109 F112 1.335(5) yes
C109 F1101 1.352(5) yes
C109 F1111 1.334(5) yes
C109 F1121 1.343(5) yes
C113 F114 1.374(13) yes
C113 F115 1.290(12) yes
C113 F116 1.369(11) yes
